data_4111807
loop_
_publ_author_name
'Ming Li'
'Arkady Ellern'
'James H. Espenson'

_publ_section_title
;
 Studies of C-S Bond Cleavage Reactions of Re(V) Dithiolates: Synthesis,
 Reactivity, and Mechanism
;
_journal_name_full 'Journal of the American Chemical Society'
_journal_page_first 10436
_journal_page_last 10447
_journal_paper_doi 10.1021/ja0519334
_journal_volume 127
_journal_year 2005
_chemical_formula_sum 'C25 H20 O P Re S3'
_chemical_formula_weight 649.76
_chemical_name_systematic
; 
 ? 
;
_space_group_IT_number 14
_symmetry_cell_setting monoclinic
_symmetry_space_group_name_Hall '-P 2yn'
_symmetry_space_group_name_H-M 'P 1 21/n 1'
_atom_sites_solution_hydrogens geom
_atom_sites_solution_primary direct
_atom_sites_solution_secondary difmap
_audit_creation_method SHELXL-97
_cell_angle_alpha 90.00
_cell_angle_beta 110.978(5)
_cell_angle_gamma 90.00
_cell_formula_units_Z 4
_cell_length_a 10.870(3)
_cell_length_b 18.284(5)
_cell_length_c 12.674(3)
_cell_measurement_reflns_used 942
_cell_measurement_temperature 193(2)
_cell_measurement_theta_max 28.27
_cell_measurement_theta_min 3.49
_cell_volume 2352.0(11)
_computing_cell_refinement 'Bruker SMART'
_computing_data_collection 'Bruker SMART'
_computing_data_reduction 'Bruker SAINT'
_computing_molecular_graphics 'Bruker SHELXTL'
_computing_publication_material 'Bruker SHELXTL'
_computing_structure_refinement 'SHELXL-97 (Sheldrick, 1997)'
_computing_structure_solution 'SHELXS-97 (Sheldrick, 1990)'
_diffrn_ambient_temperature 193(2)
_diffrn_measured_fraction_theta_full 0.992
_diffrn_measured_fraction_theta_max 0.991
_diffrn_measurement_device_type 'CCD area detector'
_diffrn_measurement_method 'phi and omega scans'
_diffrn_radiation_monochromator graphite
_diffrn_radiation_source 'fine-focus sealed tube'
_diffrn_radiation_type MoK\a
_diffrn_radiation_wavelength 0.71073
_diffrn_reflns_av_R_equivalents 0.0601
_diffrn_reflns_av_sigmaI/netI 0.0517
_diffrn_reflns_limit_h_max 14
_diffrn_reflns_limit_h_min -14
_diffrn_reflns_limit_k_max 24
_diffrn_reflns_limit_k_min -22
_diffrn_reflns_limit_l_max 16
_diffrn_reflns_limit_l_min -16
_diffrn_reflns_number 24177
_diffrn_reflns_theta_full 25.00
_diffrn_reflns_theta_max 28.41
_diffrn_reflns_theta_min 2.05
_exptl_absorpt_coefficient_mu 5.517
_exptl_absorpt_correction_T_max 1
_exptl_absorpt_correction_T_min 0.76
_exptl_absorpt_correction_type none
_exptl_absorpt_process_details 'Bruker SADABS'
_exptl_crystal_colour brown
_exptl_crystal_density_diffrn 1.835
_exptl_crystal_density_meas ?
_exptl_crystal_description prism
_exptl_crystal_F_000 1264
_exptl_crystal_size_max 0.30
_exptl_crystal_size_mid 0.10
_exptl_crystal_size_min 0.10
_refine_diff_density_max 3.257
_refine_diff_density_min -1.523
_refine_diff_density_rms 0.219
_refine_ls_extinction_method none
_refine_ls_goodness_of_fit_ref 1.090
_refine_ls_hydrogen_treatment mixed
_refine_ls_matrix_type full
_refine_ls_number_parameters 280
_refine_ls_number_reflns 5851
_refine_ls_number_restraints 0
_refine_ls_restrained_S_all 1.090
_refine_ls_R_factor_all 0.0544
_refine_ls_R_factor_gt 0.0405
_refine_ls_shift/su_max 0.001
_refine_ls_shift/su_mean 0.000
_refine_ls_structure_factor_coef Fsqd
_refine_ls_weighting_details 'calc w=1/[\s^2^(Fo^2^)+(0.0313P)^2^+24.3876P] where P=(Fo^2^+2Fc^2^)/3'
_refine_ls_weighting_scheme calc
_refine_ls_wR_factor_gt 0.1092
_refine_ls_wR_factor_ref 0.1157
_reflns_number_gt 4779
_reflns_number_total 5851
_reflns_threshold_expression >2sigma(I)
_cod_data_source_file ja0519334si20050609_013034.cif
_cod_data_source_block esp74_[(o-SC6H4P(Ph)2)(ReO)(mtp)(PPh3)]_9
_cod_depositor_comments
;
The following automatic conversions were performed:

'_exptl_crystal_density_meas' value 'none' was changed to '?' - the
value is perceived as not measured.

Automatic conversion script
Id: cif_fix_values 3008 2015-01-20 13:52:24Z robertas 
;
_cod_original_cell_volume 2351.9(11)
_cod_original_sg_symbol_H-M P2(1)/n
_cod_database_code 4111807

loop_
_symmetry_equiv_pos_as_xyz
'x, y, z'
'-x+1/2, y+1/2, -z+1/2'
'-x, -y, -z'
'x-1/2, -y-1/2, z-1/2'

loop_
_atom_site_label
_atom_site_type_symbol
_atom_site_fract_x
_atom_site_fract_y
_atom_site_fract_z
_atom_site_U_iso_or_equiv
_atom_site_adp_type
_atom_site_occupancy
_atom_site_symmetry_multiplicity
_atom_site_calc_flag
_atom_site_refinement_flags
Re1 Re 0.68797(3) 0.130943(14) 0.32691(2) 0.02094(9) Uani 1 1 d .
P1 P 0.64792(16) 0.17814(9) 0.49150(15) 0.0209(3) Uani 1 1 d .
S1 S 0.62632(19) 0.24469(9) 0.25350(16) 0.0286(4) Uani 1 1 d .
S2 S 0.8132(2) 0.11536(12) 0.21098(18) 0.0363(4) Uani 1 1 d .
S3 S 0.88191(17) 0.08949(10) 0.46037(16) 0.0269(4) Uani 1 1 d .
C1 C 0.6733(8) 0.2612(4) 0.1293(7) 0.0334(17) Uani 1 1 d .
H1A H 0.6309 0.3070 0.0920 0.040 Uiso 1 1 calc R
H1B H 0.7699 0.2684 0.1554 0.040 Uiso 1 1 calc R
C2 C 0.6363(7) 0.2011(4) 0.0446(6) 0.0289(15) Uani 1 1 d .
C3 C 0.5409(8) 0.2099(4) -0.0642(7) 0.0343(17) Uani 1 1 d .
H3 H 0.5006 0.2562 -0.0867 0.041 Uiso 1 1 calc R
C4 C 0.5058(9) 0.1522(5) -0.1381(8) 0.044(2) Uani 1 1 d .
H4 H 0.4416 0.1591 -0.2115 0.053 Uiso 1 1 calc R
C5 C 0.5627(10) 0.0840(5) -0.1071(8) 0.047(2) Uani 1 1 d .
H5 H 0.5374 0.0444 -0.1589 0.057 Uiso 1 1 calc R
C6 C 0.6562(9) 0.0737(5) -0.0007(8) 0.043(2) Uani 1 1 d .
H6 H 0.6943 0.0268 0.0212 0.051 Uiso 1 1 calc R
C7 C 0.6946(7) 0.1321(4) 0.0745(6) 0.0286(14) Uani 1 1 d .
C8 C 0.8709(7) 0.0982(4) 0.5965(6) 0.0257(14) Uani 1 1 d .
C9 C 0.9719(7) 0.0679(4) 0.6898(7) 0.0321(16) Uani 1 1 d .
H9 H 1.0438 0.0435 0.6793 0.038 Uiso 1 1 calc R
C10 C 0.9664(8) 0.0738(4) 0.7961(7) 0.0356(17) Uani 1 1 d .
H10 H 1.0341 0.0525 0.8585 0.043 Uiso 1 1 calc R
C11 C 0.8637(8) 0.1104(4) 0.8137(7) 0.0353(17) Uani 1 1 d .
H11 H 0.8607 0.1140 0.8875 0.042 Uiso 1 1 calc R
C12 C 0.7649(8) 0.1417(4) 0.7221(6) 0.0303(15) Uani 1 1 d .
H12 H 0.6948 0.1675 0.7334 0.036 Uiso 1 1 calc R
C13 C 0.7689(7) 0.1352(4) 0.6136(6) 0.0251(14) Uani 1 1 d .
C14 C 0.7772(7) 0.3099(4) 0.5338(7) 0.0310(16) Uani 1 1 d .
H14 H 0.8390 0.2852 0.5091 0.037 Uiso 1 1 calc R
C15 C 0.8024(8) 0.3809(4) 0.5737(7) 0.0325(16) Uani 1 1 d .
H15 H 0.8816 0.4047 0.5775 0.039 Uiso 1 1 calc R
C16 C 0.7110(8) 0.4171(4) 0.6080(6) 0.0320(16) Uani 1 1 d .
H16 H 0.7272 0.4660 0.6347 0.038 Uiso 1 1 calc R
C17 C 0.5968(8) 0.3824(4) 0.6036(7) 0.0328(16) Uani 1 1 d .
H17 H 0.5347 0.4074 0.6275 0.039 Uiso 1 1 calc R
C18 C 0.5719(7) 0.3107(4) 0.5644(6) 0.0277(14) Uani 1 1 d .
H18 H 0.4932 0.2868 0.5618 0.033 Uiso 1 1 calc R
C19 C 0.6623(7) 0.2743(3) 0.5294(6) 0.0230(13) Uani 1 1 d .
C20 C 0.4630(7) 0.0931(4) 0.5441(7) 0.0309(16) Uani 1 1 d .
H20 H 0.5351 0.0695 0.5998 0.037 Uiso 1 1 calc R
C21 C 0.3343(8) 0.0716(5) 0.5269(8) 0.042(2) Uani 1 1 d .
H21 H 0.3186 0.0338 0.5719 0.051 Uiso 1 1 calc R
C22 C 0.2296(8) 0.1049(5) 0.4448(8) 0.041(2) Uani 1 1 d .
H22 H 0.1422 0.0894 0.4328 0.049 Uiso 1 1 calc R
C23 C 0.2512(7) 0.1608(5) 0.3800(7) 0.0361(17) Uani 1 1 d .
H23 H 0.1788 0.1843 0.3245 0.043 Uiso 1 1 calc R
C24 C 0.3777(7) 0.1823(4) 0.3962(6) 0.0302(15) Uani 1 1 d .
H24 H 0.3927 0.2199 0.3506 0.036 Uiso 1 1 calc R
C25 C 0.4848(7) 0.1490(3) 0.4795(6) 0.0237(13) Uani 1 1 d .
O1 O 0.5682(5) 0.0672(3) 0.2856(4) 0.0293(11) Uani 1 1 d .

loop_
_atom_site_aniso_label
_atom_site_aniso_U_11
_atom_site_aniso_U_22
_atom_site_aniso_U_33
_atom_site_aniso_U_23
_atom_site_aniso_U_13
_atom_site_aniso_U_12
Re1 0.02264(13) 0.01748(13) 0.02402(14) -0.00013(10) 0.00998(10) 0.00188(10)
P1 0.0206(8) 0.0184(8) 0.0249(9) 0.0000(6) 0.0095(7) 0.0003(6)
S1 0.0407(10) 0.0195(8) 0.0294(9) 0.0018(6) 0.0169(8) 0.0045(7)
S2 0.0353(10) 0.0476(12) 0.0316(10) 0.0046(8) 0.0188(8) 0.0161(8)
S3 0.0236(8) 0.0266(9) 0.0308(9) 0.0016(6) 0.0100(7) 0.0051(6)
C1 0.047(4) 0.023(4) 0.035(4) 0.003(3) 0.020(4) -0.004(3)
C2 0.034(4) 0.031(4) 0.029(4) 0.004(3) 0.020(3) 0.002(3)
C3 0.040(4) 0.036(4) 0.034(4) 0.005(3) 0.021(4) 0.007(3)
C4 0.046(5) 0.056(6) 0.033(5) -0.001(4) 0.016(4) 0.007(4)
C5 0.057(6) 0.045(5) 0.042(5) -0.011(4) 0.020(4) 0.005(4)
C6 0.055(5) 0.031(4) 0.046(5) -0.005(4) 0.023(4) 0.010(4)
C7 0.032(4) 0.032(4) 0.028(4) 0.000(3) 0.017(3) 0.006(3)
C8 0.029(3) 0.018(3) 0.027(4) 0.000(3) 0.007(3) -0.004(3)
C9 0.029(4) 0.024(4) 0.039(4) 0.003(3) 0.008(3) 0.001(3)
C10 0.036(4) 0.030(4) 0.031(4) 0.005(3) 0.000(3) -0.001(3)
C11 0.041(4) 0.030(4) 0.029(4) 0.003(3) 0.005(3) -0.006(3)
C12 0.034(4) 0.028(4) 0.026(4) 0.001(3) 0.009(3) -0.003(3)
C13 0.025(3) 0.018(3) 0.030(4) 0.001(3) 0.008(3) -0.001(2)
C14 0.028(4) 0.025(4) 0.045(5) -0.005(3) 0.019(3) -0.003(3)
C15 0.032(4) 0.026(4) 0.039(4) -0.003(3) 0.013(3) -0.010(3)
C16 0.044(4) 0.021(3) 0.030(4) -0.001(3) 0.011(3) -0.002(3)
C17 0.041(4) 0.027(4) 0.035(4) -0.002(3) 0.019(3) 0.005(3)
C18 0.026(3) 0.026(4) 0.035(4) -0.001(3) 0.016(3) 0.000(3)
C19 0.029(3) 0.017(3) 0.024(3) -0.001(2) 0.011(3) -0.002(2)
C20 0.029(4) 0.023(4) 0.040(4) 0.004(3) 0.013(3) 0.000(3)
C21 0.040(4) 0.030(4) 0.062(6) 0.007(4) 0.026(4) -0.005(3)
C22 0.030(4) 0.040(4) 0.056(6) -0.014(4) 0.021(4) -0.010(3)
C23 0.023(3) 0.042(4) 0.038(4) -0.006(3) 0.004(3) 0.003(3)
C24 0.026(3) 0.037(4) 0.027(4) 0.002(3) 0.009(3) 0.004(3)
C25 0.024(3) 0.017(3) 0.030(4) -0.005(2) 0.010(3) -0.002(2)
O1 0.032(3) 0.023(3) 0.031(3) -0.004(2) 0.009(2) -0.004(2)

loop_
_atom_type_symbol
_atom_type_description
_atom_type_scat_dispersion_real
_atom_type_scat_dispersion_imag
_atom_type_scat_source
C C 0.0033 0.0016 'International Tables Vol C Tables 4.2.6.8 and 6.1.1.4'
H H 0.0000 0.0000 'International Tables Vol C Tables 4.2.6.8 and 6.1.1.4'
O O 0.0106 0.0060 'International Tables Vol C Tables 4.2.6.8 and 6.1.1.4'
P P 0.1023 0.0942 'International Tables Vol C Tables 4.2.6.8 and 6.1.1.4'
S S 0.1246 0.1234 'International Tables Vol C Tables 4.2.6.8 and 6.1.1.4'
Re Re -1.0185 7.2310 'International Tables Vol C Tables 4.2.6.8 and 6.1.1.4'

loop_
_geom_angle_atom_site_label_1
_geom_angle_atom_site_label_2
_geom_angle_atom_site_label_3
_geom_angle
O1 Re1 S1 115.03(18)
O1 Re1 S3 113.68(18)
S1 Re1 S3 131.06(7)
O1 Re1 S2 106.15(19)
S1 Re1 S2 90.40(7)
S3 Re1 S2 80.60(7)
O1 Re1 P1 98.96(18)
S1 Re1 P1 84.82(6)
S3 Re1 P1 83.41(6)
S2 Re1 P1 154.04(7)
C25 P1 C13 109.5(3)
C25 P1 C19 107.3(3)
C13 P1 C19 103.1(3)
C25 P1 Re1 107.1(2)
C13 P1 Re1 106.3(2)
C19 P1 Re1 123.0(2)
C1 S1 Re1 111.5(3)
C7 S2 Re1 101.9(2)
C8 S3 Re1 108.7(2)
C2 C1 S1 114.1(5)
C2 C1 H1A 108.7
S1 C1 H1A 108.7
C2 C1 H1B 108.7
S1 C1 H1B 108.7
H1A C1 H1B 107.6
C7 C2 C3 118.1(7)
C7 C2 C1 119.4(7)
C3 C2 C1 122.5(7)
C4 C3 C2 120.6(8)
C4 C3 H3 119.7
C2 C3 H3 119.7
C3 C4 C5 120.8(9)
C3 C4 H4 119.6
C5 C4 H4 119.6
C6 C5 C4 119.8(8)
C6 C5 H5 120.1
C4 C5 H5 120.1
C5 C6 C7 120.0(8)
C5 C6 H6 120.0
C7 C6 H6 120.0
C6 C7 C2 120.6(7)
C6 C7 S2 118.1(6)
C2 C7 S2 121.2(6)
C13 C8 C9 119.3(7)
C13 C8 S3 122.2(6)
C9 C8 S3 118.5(6)
C10 C9 C8 119.9(7)
C10 C9 H9 120.1
C8 C9 H9 120.1
C9 C10 C11 121.1(7)
C9 C10 H10 119.5
C11 C10 H10 119.5
C10 C11 C12 119.3(8)
C10 C11 H11 120.3
C12 C11 H11 120.3
C11 C12 C13 120.0(8)
C11 C12 H12 120.0
C13 C12 H12 120.0
C8 C13 C12 120.4(7)
C8 C13 P1 117.1(6)
C12 C13 P1 122.4(5)
C15 C14 C19 120.7(7)
C15 C14 H14 119.7
C19 C14 H14 119.7
C14 C15 C16 119.4(7)
C14 C15 H15 120.3
C16 C15 H15 120.3
C17 C16 C15 120.3(7)
C17 C16 H16 119.9
C15 C16 H16 119.9
C16 C17 C18 120.3(7)
C16 C17 H17 119.8
C18 C17 H17 119.8
C19 C18 C17 119.8(7)
C19 C18 H18 120.1
C17 C18 H18 120.1
C18 C19 C14 119.5(6)
C18 C19 P1 123.2(5)
C14 C19 P1 117.1(5)
C25 C20 C21 119.4(7)
C25 C20 H20 120.3
C21 C20 H20 120.3
C22 C21 C20 120.4(8)
C22 C21 H21 119.8
C20 C21 H21 119.8
C21 C22 C23 120.3(7)
C21 C22 H22 119.9
C23 C22 H22 119.9
C24 C23 C22 119.8(8)
C24 C23 H23 120.1
C22 C23 H23 120.1
C23 C24 C25 120.4(7)
C23 C24 H24 119.8
C25 C24 H24 119.8
C20 C25 C24 119.7(7)
C20 C25 P1 122.7(5)
C24 C25 P1 117.5(5)

loop_
_geom_bond_atom_site_label_1
_geom_bond_atom_site_label_2
_geom_bond_distance
Re1 O1 1.686(5)
Re1 S1 2.2789(18)
Re1 S3 2.3079(18)
Re1 S2 2.351(2)
Re1 P1 2.4363(18)
P1 C25 1.805(7)
P1 C13 1.812(7)
P1 C19 1.814(7)
S1 C1 1.846(8)
S2 C7 1.776(8)
S3 C8 1.778(8)
C1 C2 1.487(10)
C1 H1A 0.9900
C1 H1B 0.9900
C2 C7 1.403(10)
C2 C3 1.407(11)
C3 C4 1.370(12)
C3 H3 0.9500
C4 C5 1.386(13)
C4 H4 0.9500
C5 C6 1.380(13)
C5 H5 0.9500
C6 C7 1.391(11)
C6 H6 0.9500
C8 C13 1.382(10)
C8 C9 1.407(10)
C9 C10 1.374(11)
C9 H9 0.9500
C10 C11 1.386(12)
C10 H10 0.9500
C11 C12 1.391(10)
C11 H11 0.9500
C12 C13 1.396(10)
C12 H12 0.9500
C14 C15 1.386(10)
C14 C19 1.392(9)
C14 H14 0.9500
C15 C16 1.386(11)
C15 H15 0.9500
C16 C17 1.377(11)
C16 H16 0.9500
C17 C18 1.394(10)
C17 H17 0.9500
C18 C19 1.385(9)
C18 H18 0.9500
C20 C25 1.382(10)
C20 C21 1.393(11)
C20 H20 0.9500
C21 C22 1.378(13)
C21 H21 0.9500
C22 C23 1.383(13)
C22 H22 0.9500
C23 C24 1.373(10)
C23 H23 0.9500
C24 C25 1.400(10)
C24 H24 0.9500
